data_7014299
loop_
_publ_author_name
'Zheng, Yue-Qing'
'Cheng, De-Yi'
'Liu, Bin-Bin'
'Huang, Wen-Xiang'

_publ_section_title
;
 New Cu(II) complexes based on the hydroxo-bridged dinuclear
 [Cu(OH)2Cu] units: step-like di- and trimerizations of [Cu(OH)2Cu]
 units.
;
_journal_issue 1
_journal_name_full 'Dalton transactions (Cambridge, England : 2003)'
_journal_page_first 277
_journal_page_last 286
_journal_paper_doi 10.1039/b916719f
_journal_volume 40
_journal_year 2011
_chemical_formula_sum 'C45 H62 Cu4 N10 O24'
_chemical_formula_weight 1383.05
_chemical_name_systematic
;
?
;
_space_group_IT_number 2
_symmetry_cell_setting triclinic
_symmetry_space_group_name_Hall '-P 1'
_symmetry_space_group_name_H-M 'P -1'
_atom_sites_solution_hydrogens geom
_atom_sites_solution_primary patterson
_atom_sites_solution_secondary difmap
_audit_creation_method SHELXL-97
_cell_angle_alpha 91.20(3)
_cell_angle_beta 100.97(3)
_cell_angle_gamma 93.38(3)
_cell_formula_units_Z 2
_cell_length_a 9.2992(19)
_cell_length_b 15.585(3)
_cell_length_c 19.286(4)
_cell_measurement_reflns_used 17436
_cell_measurement_temperature 293(2)
_cell_measurement_theta_max 27.48
_cell_measurement_theta_min 3.04
_cell_volume 2737.8(10)
_computing_cell_refinement RAPID-AUTO
_computing_data_collection 'RAPID-AUTO (Rigaku,1998)'
_computing_data_reduction 'CrystalStructure (Rigaku/MSC,2002)'
_computing_molecular_graphics 'SHELXTL (Johnson,1976)'
_computing_publication_material SHELXTL97
_computing_structure_refinement 'SHELXL-97 (Sheldrick, 1997)'
_computing_structure_solution 'SHELXS-97 (Sheldrick, 1997)'
_diffrn_ambient_temperature 293(2)
_diffrn_measured_fraction_theta_full 0.945
_diffrn_measured_fraction_theta_max 0.945
_diffrn_measurement_device_type 'Rigaku R-AXIS RAPID'
_diffrn_measurement_method '\w scans'
_diffrn_radiation_monochromator graphite
_diffrn_radiation_source 'fine-focus sealed tube'
_diffrn_radiation_type MoK\a
_diffrn_radiation_wavelength 0.71073
_diffrn_reflns_av_R_equivalents 0.0298
_diffrn_reflns_av_sigmaI/netI 0.0417
_diffrn_reflns_limit_h_max 12
_diffrn_reflns_limit_h_min -10
_diffrn_reflns_limit_k_max 20
_diffrn_reflns_limit_k_min -20
_diffrn_reflns_limit_l_max 25
_diffrn_reflns_limit_l_min -25
_diffrn_reflns_number 26321
_diffrn_reflns_theta_full 27.48
_diffrn_reflns_theta_max 27.48
_diffrn_reflns_theta_min 3.04
_exptl_absorpt_coefficient_mu 1.592
_exptl_absorpt_correction_T_max 1.00
_exptl_absorpt_correction_T_min 0.42
_exptl_absorpt_correction_type empirical
_exptl_absorpt_process_details 'ABSCOR (Higashi, 1995)'
_exptl_crystal_colour blue
_exptl_crystal_density_diffrn 1.678
_exptl_crystal_density_method 'not measured'
_exptl_crystal_description plate
_exptl_crystal_F_000 1420
_exptl_crystal_size_max 0.24
_exptl_crystal_size_mid 0.18
_exptl_crystal_size_min 0.12
_refine_diff_density_max 0.497
_refine_diff_density_min -0.419
_refine_diff_density_rms 0.111
_refine_ls_extinction_method none
_refine_ls_goodness_of_fit_ref 0.964
_refine_ls_hydrogen_treatment constr
_refine_ls_matrix_type full
_refine_ls_number_parameters 748
_refine_ls_number_reflns 11846
_refine_ls_number_restraints 0
_refine_ls_restrained_S_all 0.964
_refine_ls_R_factor_all 0.0693
_refine_ls_R_factor_gt 0.0379
_refine_ls_shift/su_max 0.005
_refine_ls_shift/su_mean 0.001
_refine_ls_structure_factor_coef Fsqd
_refine_ls_weighting_details 'calc w=1/[\s^2^(Fo^2^)+(0.0750P)^2^+0.0000P] where P=(Fo^2^+2Fc^2^)/3'
_refine_ls_weighting_scheme calc
_refine_ls_wR_factor_gt 0.1058
_refine_ls_wR_factor_ref 0.1247
_reflns_number_gt 7767
_reflns_number_total 11846
_reflns_threshold_expression >2sigma(I)
_cod_data_source_file B916719F.TXT
_cod_data_source_block 2
_cod_original_sg_symbol_Hall -P1
_cod_original_sg_symbol_H-M P-1
_cod_database_code 7014299

loop_
_symmetry_equiv_pos_as_xyz
'x, y, z'
'-x, -y, -z'

loop_
_atom_site_label
_atom_site_type_symbol
_atom_site_fract_x
_atom_site_fract_y
_atom_site_fract_z
_atom_site_U_iso_or_equiv
_atom_site_adp_type
_atom_site_occupancy
_atom_site_symmetry_multiplicity
_atom_site_calc_flag
_atom_site_refinement_flags
_atom_site_disorder_assembly
_atom_site_disorder_group
Cu1 Cu 0.30989(4) 0.62995(2) 0.354940(19) 0.02348(10) Uani 1 1 d . . .
Cu2 Cu 0.10552(4) 0.69412(2) 0.236260(19) 0.02341(10) Uani 1 1 d . . .
Cu3 Cu 0.41065(4) 0.80253(2) 0.259895(19) 0.02392(10) Uani 1 1 d . . .
Cu4 Cu 0.20945(4) 0.86513(2) 0.137871(19) 0.02435(10) Uani 1 1 d . . .
O1 O 0.2057(2) 0.59267(13) 0.26252(11) 0.0275(5) Uani 1 1 d . . .
H1 H 0.1418 0.5507 0.2586 0.033 Uiso 1 1 d . . .
O2 O 0.2406(2) 0.74102(13) 0.32149(11) 0.0256(4) Uani 1 1 d . . .
H2 H 0.2100 0.7727 0.3475 0.031 Uiso 1 1 d . . .
O3 O 0.2752(2) 0.75475(13) 0.17646(10) 0.0229(4) Uani 1 1 d . . .
H3 H 0.3044 0.7206 0.1521 0.027 Uiso 1 1 d . . .
O4 O 0.3199(2) 0.90569(14) 0.22773(12) 0.0338(5) Uani 1 1 d . . .
H4 H 0.3748 0.9489 0.2377 0.041 Uiso 1 1 d . . .
O5 O 0.1346(3) 0.57566(17) 0.41059(13) 0.0469(7) Uani 1 1 d . . .
H5 H 0.0907 0.5991 0.4398 0.056 Uiso 1 1 d . . .
H6 H 0.0863 0.5268 0.4028 0.056 Uiso 1 1 d . . .
O6 O 0.3907(3) 0.88285(16) 0.07530(13) 0.0444(6) Uani 1 1 d . . .
H8 H 0.4053 0.8541 0.0410 0.053 Uiso 1 1 d . . .
H7 H 0.4131 0.9366 0.0743 0.053 Uiso 1 1 d . . .
N6 N 0.5478(3) 0.85837(17) 0.34202(14) 0.0285(6) Uani 1 1 d . . .
N5 N 0.5568(3) 0.71116(17) 0.27748(14) 0.0263(6) Uani 1 1 d . . .
C1 C 0.4576(4) 0.7467(2) 0.47772(17) 0.0339(7) Uani 1 1 d . . .
H1A H 0.3828 0.7834 0.4638 0.051 Uiso 1 1 calc R . .
C2 C 0.5674(4) 0.7707(3) 0.5350(2) 0.0448(9) Uani 1 1 d . . .
H2A H 0.5654 0.8221 0.5600 0.067 Uiso 1 1 calc R . .
C3 C 0.6797(4) 0.7171(3) 0.5544(2) 0.0484(10) Uani 1 1 d . . .
H3A H 0.7562 0.7330 0.5918 0.073 Uiso 1 1 calc R . .
C4 C 0.6784(4) 0.6405(3) 0.51858(19) 0.0407(9) Uani 1 1 d . . .
H4A H 0.7529 0.6034 0.5317 0.061 Uiso 1 1 calc R . .
C5 C 0.5643(3) 0.6189(2) 0.46224(16) 0.0291(7) Uani 1 1 d . . .
C6 C 0.5517(3) 0.5375(2) 0.42096(16) 0.0271(7) Uani 1 1 d . . .
C7 C 0.6501(4) 0.4740(2) 0.43352(19) 0.0383(8) Uani 1 1 d . . .
H7A H 0.7321 0.4814 0.4697 0.058 Uiso 1 1 calc R . .
C8 C 0.6255(4) 0.3997(2) 0.3920(2) 0.0404(9) Uani 1 1 d . . .
H8A H 0.6894 0.3557 0.4005 0.061 Uiso 1 1 calc R . .
C9 C 0.5049(4) 0.3912(2) 0.3376(2) 0.0434(9) Uani 1 1 d . . .
H9A H 0.4868 0.3420 0.3084 0.065 Uiso 1 1 calc R . .
C10 C 0.4121(4) 0.4570(2) 0.32759(19) 0.0362(8) Uani 1 1 d . . .
H10A H 0.3306 0.4513 0.2911 0.054 Uiso 1 1 calc R . .
N8 N 0.0806(3) 0.96505(17) 0.12455(14) 0.0291(6) Uani 1 1 d . . .
N7 N 0.0606(3) 0.81905(17) 0.05476(14) 0.0271(6) Uani 1 1 d . . .
C11 C -0.0269(4) 0.5642(2) 0.12363(19) 0.0401(8) Uani 1 1 d . . .
H11A H 0.0586 0.5357 0.1373 0.060 Uiso 1 1 calc R . .
C12 C -0.1361(5) 0.5268(3) 0.0709(2) 0.0504(10) Uani 1 1 d . . .
H12A H -0.1250 0.4744 0.0492 0.076 Uiso 1 1 calc R . .
C13 C -0.2619(4) 0.5702(3) 0.0516(2) 0.0528(11) Uani 1 1 d . . .
H13A H -0.3386 0.5459 0.0174 0.079 Uiso 1 1 calc R . .
C14 C -0.2751(4) 0.6485(3) 0.08220(19) 0.0419(9) Uani 1 1 d . . .
H14A H -0.3584 0.6787 0.0681 0.063 Uiso 1 1 calc R . .
C15 C -0.1613(3) 0.6817(2) 0.13485(17) 0.0296(7) Uani 1 1 d . . .
C16 C -0.1615(3) 0.7649(2) 0.17245(16) 0.0270(7) Uani 1 1 d . . .
C17 C -0.2757(3) 0.8184(2) 0.16046(19) 0.0382(8) Uani 1 1 d . . .
H17A H -0.3597 0.8029 0.1270 0.057 Uiso 1 1 calc R . .
C18 C -0.2645(4) 0.8958(2) 0.19868(19) 0.0399(9) Uani 1 1 d . . .
H18A H -0.3409 0.9326 0.1912 0.060 Uiso 1 1 calc R . .
C19 C -0.1393(4) 0.9174(2) 0.2475(2) 0.0397(8) Uani 1 1 d . . .
H19A H -0.1292 0.9690 0.2736 0.060 Uiso 1 1 calc R . .
C20 C -0.0291(4) 0.8615(2) 0.25729(18) 0.0331(7) Uani 1 1 d . . .
H20A H 0.0555 0.8762 0.2907 0.050 Uiso 1 1 calc R . .
N2 N 0.4341(3) 0.52866(17) 0.36801(14) 0.0285(6) Uani 1 1 d . . .
N1 N 0.4562(3) 0.67193(17) 0.44171(13) 0.0271(6) Uani 1 1 d . . .
C21 C 0.5510(4) 0.6359(2) 0.24170(18) 0.0320(7) Uani 1 1 d . . .
H21A H 0.4684 0.6200 0.2075 0.048 Uiso 1 1 calc R . .
C22 C 0.6642(4) 0.5816(2) 0.2542(2) 0.0393(8) Uani 1 1 d . . .
H22A H 0.6577 0.5295 0.2290 0.059 Uiso 1 1 calc R . .
C23 C 0.7867(4) 0.6053(3) 0.3043(2) 0.0434(9) Uani 1 1 d . . .
H23A H 0.8649 0.5699 0.3128 0.065 Uiso 1 1 calc R . .
C24 C 0.7930(3) 0.6822(3) 0.34222(19) 0.0401(9) Uani 1 1 d . . .
H24A H 0.8742 0.6983 0.3772 0.060 Uiso 1 1 calc R . .
C25 C 0.6775(3) 0.7351(2) 0.32761(16) 0.0274(7) Uani 1 1 d . . .
C26 C 0.6714(3) 0.8174(2) 0.36399(16) 0.0300(7) Uani 1 1 d . . .
C27 C 0.7809(4) 0.8537(3) 0.41748(19) 0.0430(9) Uani 1 1 d . . .
H27A H 0.8667 0.8258 0.4320 0.065 Uiso 1 1 calc R . .
C28 C 0.7617(4) 0.9308(3) 0.4486(2) 0.0545(11) Uani 1 1 d . . .
H28A H 0.8355 0.9563 0.4836 0.082 Uiso 1 1 calc R . .
C29 C 0.6321(5) 0.9709(3) 0.4279(2) 0.0508(10) Uani 1 1 d . . .
H29A H 0.6156 1.0221 0.4498 0.061 Uiso 1 1 calc R . .
C30 C 0.5283(4) 0.9325(2) 0.3736(2) 0.0415(9) Uani 1 1 d . . .
H30A H 0.4416 0.9593 0.3586 0.062 Uiso 1 1 calc R . .
N4 N -0.0392(3) 0.63861(17) 0.15527(14) 0.0286(6) Uani 1 1 d . . .
N3 N -0.0381(3) 0.78665(17) 0.22080(14) 0.0264(6) Uani 1 1 d . . .
C31 C 0.0623(4) 0.7446(2) 0.02006(18) 0.0343(8) Uani 1 1 d . . .
H31A H 0.1415 0.7108 0.0332 0.051 Uiso 1 1 calc R . .
C32 C -0.0495(4) 0.7156(2) -0.0350(2) 0.0429(9) Uani 1 1 d . . .
H32A H -0.0446 0.6640 -0.0593 0.064 Uiso 1 1 calc R . .
C33 C -0.1686(4) 0.7651(3) -0.0528(2) 0.0452(9) Uani 1 1 d . . .
H33A H -0.2469 0.7461 -0.0884 0.068 Uiso 1 1 calc R . .
C34 C -0.1707(4) 0.8424(2) -0.01783(19) 0.0403(9) Uani 1 1 d . . .
H34A H -0.2498 0.8767 -0.0296 0.060 Uiso 1 1 calc R . .
C35 C -0.0531(3) 0.8686(2) 0.03540(17) 0.0284(7) Uani 1 1 d . . .
C36 C -0.0427(3) 0.9509(2) 0.07518(17) 0.0272(7) Uani 1 1 d . . .
C37 C -0.1491(4) 1.0096(2) 0.0645(2) 0.0381(8) Uani 1 1 d . . .
H37A H -0.2334 0.9988 0.0301 0.057 Uiso 1 1 calc R . .
C38 C -0.1291(4) 1.0849(2) 0.1055(2) 0.0449(9) Uani 1 1 d . . .
H38A H -0.1990 1.1258 0.0986 0.067 Uiso 1 1 calc R . .
C39 C -0.0048(4) 1.0982(2) 0.1565(2) 0.0464(9) Uani 1 1 d . . .
H39A H 0.0096 1.1478 0.1853 0.070 Uiso 1 1 calc R . .
C40 C 0.0983(4) 1.0378(2) 0.16487(19) 0.0372(8) Uani 1 1 d . . .
H40A H 0.1828 1.0475 0.1993 0.056 Uiso 1 1 calc R . .
O7 O -0.0146(3) 0.42111(18) 0.36082(14) 0.0526(7) Uani 1 1 d . . .
O8 O 0.0254(3) 0.44644(16) 0.25458(14) 0.0471(6) Uani 1 1 d . . .
C41 C -0.0355(4) 0.4051(2) 0.2964(2) 0.0350(8) Uani 1 1 d . . .
C42 C -0.1474(4) 0.3320(3) 0.26535(19) 0.0438(9) Uani 1 1 d . . .
H42A H -0.1014 0.2780 0.2741 0.066 Uiso 1 1 calc R . .
H42B H -0.2283 0.3318 0.2905 0.066 Uiso 1 1 calc R . .
C43 C -0.2093(4) 0.3356(2) 0.1869(2) 0.0464(9) Uani 1 1 d . . .
H43A H -0.2361 0.3938 0.1764 0.070 Uiso 1 1 calc R . .
H43B H -0.1326 0.3231 0.1611 0.070 Uiso 1 1 calc R . .
C44 C -0.3404(4) 0.2751(2) 0.16018(19) 0.0414(9) Uani 1 1 d . . .
H44A H -0.4195 0.2896 0.1837 0.062 Uiso 1 1 calc R . .
H44B H -0.3156 0.2171 0.1726 0.062 Uiso 1 1 calc R . .
C45 C -0.3946(3) 0.2770(2) 0.08037(18) 0.0339(8) Uani 1 1 d . . .
O9 O -0.4114(3) 0.20792(17) 0.04599(14) 0.0515(7) Uani 1 1 d . . .
O10 O -0.4190(3) 0.34901(18) 0.05436(14) 0.0519(7) Uani 1 1 d . . .
N9 N 0.1169(4) 0.0703(3) 0.3645(2) 0.0607(10) Uani 1 1 d . . .
O11 O 0.0806(4) 0.1435(2) 0.3477(2) 0.0880(11) Uani 1 1 d . . .
O12 O 0.2272(5) 0.0439(3) 0.3501(3) 0.1226(17) Uani 1 1 d . . .
O13 O 0.0401(4) 0.0251(3) 0.39570(19) 0.0916(13) Uani 1 1 d . . .
N10 N 0.5820(4) 1.1107(2) 0.2783(2) 0.0578(9) Uani 1 1 d . . .
O14 O 0.5783(4) 1.1646(2) 0.32542(19) 0.0793(10) Uani 1 1 d . . .
O15 O 0.7007(5) 1.0822(3) 0.2735(2) 0.1135(16) Uani 1 1 d . . .
O16 O 0.4707(4) 1.0877(3) 0.23428(19) 0.0905(13) Uani 1 1 d . . .
OW1 O 0.1582(3) 0.8302(2) 0.56870(16) 0.0685(9) Uani 1 1 d . . .
H9 H 0.1065 0.8544 0.5946 0.082 Uiso 1 1 d . . .
H10 H 0.2276 0.8319 0.5963 0.082 Uiso 1 1 d . . .
OW2 O 0.2111(3) 0.3692(2) 0.18141(15) 0.0627(8) Uani 1 1 d . . .
H11 H 0.1400 0.3948 0.1970 0.075 Uiso 1 1 d . . .
H12 H 0.2282 0.3354 0.2122 0.075 Uiso 1 1 d . . .
OW3 O -0.5679(3) 0.46628(18) 0.12654(16) 0.0587(8) Uani 1 1 d . . .
H13 H -0.6288 0.4407 0.1449 0.070 Uiso 1 1 d . . .
H14 H -0.5282 0.4284 0.1055 0.070 Uiso 1 1 d . . .
OW4 O 0.4805(3) 1.05472(18) 0.09143(15) 0.0564(7) Uani 1 1 d . . .
H15 H 0.4862 1.0826 0.1320 0.068 Uiso 1 1 d . . .
H16 H 0.5137 1.0923 0.0708 0.068 Uiso 1 1 d . . .
OW5 O -0.0398(3) 0.33755(19) 0.48184(15) 0.0541(7) Uani 1 1 d . . .
H17 H -0.0414 0.3617 0.4459 0.065 Uiso 1 1 d . . .
H18 H -0.0759 0.2877 0.4668 0.065 Uiso 1 1 d . . .
OW6 O 0.1626(4) 0.8581(2) 0.42667(16) 0.0690(9) Uani 1 1 d . . .
H19 H 0.1647 0.8567 0.4694 0.083 Uiso 1 1 d . . .
H20 H 0.1714 0.9081 0.4187 0.083 Uiso 1 1 d . . .
OW7 O -0.3462(3) 0.37113(18) -0.07690(14) 0.0508(7) Uani 1 1 d . . .
H21 H -0.3663 0.3551 -0.0404 0.061 Uiso 1 1 d . . .
H22 H -0.3709 0.4189 -0.0909 0.061 Uiso 1 1 d . . .
OW8 O 0.2642(4) 0.2208(2) 0.2583(2) 0.0845(11) Uani 1 1 d . . .
H23 H 0.2324 0.1807 0.2835 0.101 Uiso 1 1 d . . .
H24 H 0.3285 0.1887 0.2570 0.101 Uiso 1 1 d . . .

loop_
_atom_site_aniso_label
_atom_site_aniso_U_11
_atom_site_aniso_U_22
_atom_site_aniso_U_33
_atom_site_aniso_U_23
_atom_site_aniso_U_13
_atom_site_aniso_U_12
Cu1 0.02391(19) 0.0243(2) 0.0199(2) 0.00181(15) -0.00248(14) 0.00369(14)
Cu2 0.02283(19) 0.0224(2) 0.0223(2) 0.00193(15) -0.00281(14) 0.00236(14)
Cu3 0.02293(19) 0.0229(2) 0.0233(2) 0.00032(15) -0.00258(14) 0.00289(14)
Cu4 0.0252(2) 0.0229(2) 0.0228(2) 0.00164(16) -0.00208(15) 0.00493(14)
O1 0.0300(11) 0.0232(11) 0.0263(12) 0.0012(9) -0.0022(9) 0.0023(8)
O2 0.0277(11) 0.0247(11) 0.0224(11) -0.0017(9) -0.0007(8) 0.0049(8)
O3 0.0268(10) 0.0213(11) 0.0191(11) 0.0003(8) 0.0003(8) 0.0035(8)
O4 0.0362(12) 0.0254(12) 0.0334(13) -0.0009(10) -0.0099(10) 0.0051(9)
O5 0.0429(14) 0.0588(18) 0.0403(15) -0.0081(13) 0.0168(12) -0.0125(12)
O6 0.0482(14) 0.0453(16) 0.0418(15) -0.0025(12) 0.0169(12) -0.0050(11)
N6 0.0266(13) 0.0300(15) 0.0268(15) 0.0000(12) 0.0006(11) -0.0014(10)
N5 0.0240(13) 0.0302(15) 0.0233(14) 0.0028(11) 0.0004(10) 0.0034(10)
C1 0.0411(18) 0.034(2) 0.0257(18) -0.0030(15) 0.0043(14) -0.0002(14)
C2 0.056(2) 0.044(2) 0.031(2) -0.0048(17) 0.0048(17) -0.0080(18)
C3 0.042(2) 0.063(3) 0.035(2) -0.006(2) -0.0034(16) -0.0053(18)
C4 0.0294(18) 0.056(2) 0.033(2) -0.0010(18) -0.0035(14) 0.0002(15)
C5 0.0264(16) 0.0387(19) 0.0215(16) 0.0048(14) 0.0034(12) -0.0013(13)
C6 0.0262(16) 0.0327(18) 0.0221(16) 0.0038(13) 0.0038(12) 0.0020(12)
C7 0.0319(18) 0.049(2) 0.034(2) 0.0106(17) 0.0014(14) 0.0111(15)
C8 0.0390(19) 0.043(2) 0.042(2) 0.0077(17) 0.0107(16) 0.0190(15)
C9 0.049(2) 0.032(2) 0.049(2) -0.0037(17) 0.0081(18) 0.0100(16)
C10 0.0378(19) 0.035(2) 0.0323(19) -0.0072(15) -0.0041(14) 0.0070(14)
N8 0.0282(14) 0.0284(15) 0.0297(15) 0.0063(12) 0.0012(11) 0.0071(11)
N7 0.0258(13) 0.0297(15) 0.0240(14) 0.0029(11) -0.0001(10) 0.0036(10)
C11 0.049(2) 0.034(2) 0.033(2) 0.0022(16) -0.0038(16) 0.0038(15)
C12 0.069(3) 0.039(2) 0.034(2) -0.0050(18) -0.0106(18) -0.0070(19)
C13 0.048(2) 0.056(3) 0.044(2) 0.000(2) -0.0132(18) -0.0135(19)
C14 0.0337(19) 0.050(2) 0.037(2) 0.0001(18) -0.0055(15) -0.0032(15)
C15 0.0245(16) 0.038(2) 0.0249(17) 0.0057(14) 0.0014(12) -0.0002(13)
C16 0.0226(15) 0.0352(18) 0.0234(16) 0.0073(14) 0.0042(12) 0.0018(12)
C17 0.0249(17) 0.050(2) 0.039(2) 0.0128(17) 0.0030(14) 0.0079(14)
C18 0.0359(19) 0.046(2) 0.041(2) 0.0077(18) 0.0100(16) 0.0185(15)
C19 0.044(2) 0.038(2) 0.041(2) 0.0036(17) 0.0154(17) 0.0088(15)
C20 0.0356(18) 0.0320(19) 0.0317(19) 0.0019(15) 0.0048(14) 0.0065(13)
N2 0.0257(13) 0.0318(15) 0.0263(15) 0.0032(12) -0.0008(11) 0.0059(10)
N1 0.0252(13) 0.0332(16) 0.0213(14) 0.0040(11) 0.0004(10) 0.0006(10)
C21 0.0346(17) 0.0300(19) 0.0315(19) 0.0031(15) 0.0056(14) 0.0058(13)
C22 0.047(2) 0.035(2) 0.041(2) 0.0085(16) 0.0159(17) 0.0118(15)
C23 0.037(2) 0.050(2) 0.047(2) 0.0105(19) 0.0102(17) 0.0214(16)
C24 0.0255(17) 0.058(2) 0.037(2) 0.0143(18) 0.0014(14) 0.0088(15)
C25 0.0216(15) 0.0371(19) 0.0246(17) 0.0065(14) 0.0066(12) 0.0015(12)
C26 0.0252(16) 0.041(2) 0.0221(17) 0.0048(14) 0.0025(12) -0.0043(13)
C27 0.0334(19) 0.055(3) 0.036(2) -0.0052(18) -0.0029(15) -0.0067(16)
C28 0.050(2) 0.065(3) 0.039(2) -0.006(2) -0.0058(18) -0.022(2)
C29 0.070(3) 0.036(2) 0.041(2) -0.0084(18) 0.003(2) -0.0100(19)
C30 0.047(2) 0.037(2) 0.037(2) -0.0037(17) 0.0021(16) -0.0007(16)
N4 0.0302(14) 0.0286(15) 0.0246(14) 0.0035(11) -0.0013(11) 0.0014(11)
N3 0.0256(13) 0.0288(15) 0.0243(14) 0.0046(11) 0.0021(10) 0.0042(10)
C31 0.0416(19) 0.0326(19) 0.0279(18) -0.0033(15) 0.0029(14) 0.0091(14)
C32 0.049(2) 0.041(2) 0.034(2) -0.0073(17) -0.0019(16) 0.0027(16)
C33 0.037(2) 0.056(3) 0.036(2) -0.0071(19) -0.0079(16) 0.0060(17)
C34 0.0319(18) 0.051(2) 0.035(2) -0.0002(17) -0.0052(14) 0.0098(15)
C35 0.0267(16) 0.0335(19) 0.0255(17) 0.0053(14) 0.0048(13) 0.0059(12)
C36 0.0275(16) 0.0286(18) 0.0253(17) 0.0061(14) 0.0030(13) 0.0048(12)
C37 0.0339(18) 0.038(2) 0.042(2) 0.0065(17) 0.0021(15) 0.0132(14)
C38 0.041(2) 0.039(2) 0.058(3) 0.0067(19) 0.0113(18) 0.0182(16)
C39 0.056(2) 0.028(2) 0.054(3) -0.0050(18) 0.0066(19) 0.0103(16)
C40 0.0426(19) 0.0260(19) 0.040(2) -0.0054(15) -0.0014(15) 0.0066(14)
O7 0.0653(17) 0.0524(18) 0.0361(16) -0.0018(13) 0.0059(13) -0.0149(14)
O8 0.0557(15) 0.0381(15) 0.0464(16) -0.0003(12) 0.0122(13) -0.0138(12)
C41 0.0391(18) 0.0262(18) 0.040(2) -0.0020(15) 0.0082(15) 0.0043(14)
C42 0.053(2) 0.044(2) 0.033(2) 0.0012(17) 0.0104(16) -0.0123(17)
C43 0.059(2) 0.040(2) 0.037(2) -0.0009(17) 0.0034(17) -0.0087(18)
C44 0.050(2) 0.041(2) 0.033(2) -0.0010(16) 0.0093(16) -0.0058(16)
C45 0.0311(17) 0.035(2) 0.035(2) -0.0017(16) 0.0060(14) 0.0010(14)
O9 0.0780(19) 0.0364(16) 0.0400(16) -0.0077(13) 0.0124(14) 0.0011(13)
O10 0.0766(18) 0.0406(16) 0.0385(16) 0.0073(13) 0.0080(13) 0.0118(13)
N9 0.059(2) 0.068(3) 0.050(2) -0.007(2) 0.0008(18) 0.000(2)
O11 0.083(2) 0.058(2) 0.121(3) -0.004(2) 0.015(2) 0.0038(19)
O12 0.122(3) 0.113(4) 0.151(5) 0.008(3) 0.059(3) 0.053(3)
O13 0.081(2) 0.121(3) 0.062(2) 0.022(2) -0.0027(19) -0.032(2)
N10 0.074(3) 0.048(2) 0.055(2) 0.0061(19) 0.021(2) 0.0042(19)
O14 0.084(2) 0.080(3) 0.075(2) -0.031(2) 0.0192(19) 0.0137(18)
O15 0.114(3) 0.122(4) 0.104(3) -0.024(3) 0.007(3) 0.067(3)
O16 0.083(2) 0.123(3) 0.058(2) -0.006(2) 0.0077(19) -0.037(2)
OW1 0.079(2) 0.074(2) 0.052(2) -0.0082(17) 0.0143(16) 0.0009(17)
OW2 0.0739(19) 0.070(2) 0.0429(17) -0.0157(15) 0.0138(14) -0.0055(16)
OW3 0.080(2) 0.0431(17) 0.058(2) 0.0041(14) 0.0209(16) 0.0140(14)
OW4 0.0694(18) 0.0445(17) 0.0533(19) -0.0027(14) 0.0114(14) -0.0101(13)
OW5 0.0554(16) 0.063(2) 0.0440(17) -0.0020(14) 0.0119(13) 0.0024(14)
OW6 0.092(2) 0.072(2) 0.0452(18) -0.0026(16) 0.0104(16) 0.0347(18)
OW7 0.0666(17) 0.0504(17) 0.0400(16) 0.0077(13) 0.0143(13) 0.0276(13)
OW8 0.084(2) 0.068(2) 0.099(3) 0.007(2) 0.011(2) 0.0020(18)

loop_
_atom_type_symbol
_atom_type_description
_atom_type_scat_dispersion_real
_atom_type_scat_dispersion_imag
_atom_type_scat_source
C C 0.0033 0.0016 'International Tables Vol C Tables 4.2.6.8 and 6.1.1.4'
H H 0.0000 0.0000 'International Tables Vol C Tables 4.2.6.8 and 6.1.1.4'
N N 0.0061 0.0033 'International Tables Vol C Tables 4.2.6.8 and 6.1.1.4'
O O 0.0106 0.0060 'International Tables Vol C Tables 4.2.6.8 and 6.1.1.4'
Cu Cu 0.2630 1.2660 'International Tables Vol C Tables 4.2.6.8 and 6.1.1.4'

loop_
_geom_angle_atom_site_label_1
_geom_angle_atom_site_label_2
_geom_angle_atom_site_label_3
_geom_angle
_geom_angle_site_symmetry_1
_geom_angle_site_symmetry_3
_geom_angle_publ_flag
O1 Cu1 O2 81.38(9) . . ?
O1 Cu1 N2 94.77(10) . . ?
O2 Cu1 N2 159.31(10) . . ?
O1 Cu1 N1 167.81(9) . . ?
O2 Cu1 N1 98.99(10) . . ?
N2 Cu1 N1 80.57(11) . . ?
O1 Cu1 O5 94.23(9) . . ?
O2 Cu1 O5 104.31(10) . . ?
N2 Cu1 O5 96.22(11) . . ?
N1 Cu1 O5 97.45(10) . . ?
O1 Cu1 Cu2 40.27(6) . . ?
O2 Cu1 Cu2 42.10(6) . . ?
N2 Cu1 Cu2 134.31(8) . . ?
N1 Cu1 Cu2 141.06(8) . . ?
O5 Cu1 Cu2 95.14(7) . . ?
O1 Cu1 Cu3 81.02(7) . . ?
O2 Cu1 Cu3 39.73(6) . . ?
N2 Cu1 Cu3 119.66(8) . . ?
N1 Cu1 Cu3 91.45(8) . . ?
O5 Cu1 Cu3 144.02(8) . . ?
Cu2 Cu1 Cu3 58.68(3) . . ?
O1 Cu2 O2 81.47(9) . . ?
O1 Cu2 N4 95.86(10) . . ?
O2 Cu2 N4 174.72(9) . . ?
O1 Cu2 N3 165.56(9) . . ?
O2 Cu2 N3 100.46(10) . . ?
N4 Cu2 N3 80.99(11) . . ?
O1 Cu2 O3 96.67(8) . . ?
O2 Cu2 O3 84.85(8) . . ?
N4 Cu2 O3 100.03(9) . . ?
N3 Cu2 O3 97.76(9) . . ?
O1 Cu2 Cu1 40.50(7) . . ?
O2 Cu2 Cu1 41.96(6) . . ?
N4 Cu2 Cu1 134.46(8) . . ?
N3 Cu2 Cu1 136.94(8) . . ?
O3 Cu2 Cu1 98.06(5) . . ?
O1 Cu2 Cu3 89.84(6) . . ?
O2 Cu2 Cu3 47.11(6) . . ?
N4 Cu2 Cu3 137.75(8) . . ?
N3 Cu2 Cu3 102.00(7) . . ?
O3 Cu2 Cu3 37.74(5) . . ?
Cu1 Cu2 Cu3 69.39(3) . . ?
O1 Cu2 Cu4 128.68(6) . . ?
O2 Cu2 Cu4 90.90(7) . . ?
N4 Cu2 Cu4 94.32(8) . . ?
N3 Cu2 Cu4 65.74(7) . . ?
O3 Cu2 Cu4 32.02(5) . . ?
Cu1 Cu2 Cu4 121.37(3) . . ?
Cu3 Cu2 Cu4 52.00(3) . . ?
O1 Cu2 H1 20.4 . . ?
O2 Cu2 H1 96.2 . . ?
N4 Cu2 H1 80.2 . . ?
N3 Cu2 H1 146.9 . . ?
O3 Cu2 H1 112.1 . . ?
Cu1 Cu2 H1 54.3 . . ?
Cu3 Cu2 H1 110.2 . . ?
Cu4 Cu2 H1 142.6 . . ?
O4 Cu3 O3 81.02(9) . . ?
O4 Cu3 N6 95.63(10) . . ?
O3 Cu3 N6 176.37(10) . . ?
O4 Cu3 N5 161.14(10) . . ?
O3 Cu3 N5 101.59(10) . . ?
N6 Cu3 N5 81.12(11) . . ?
O4 Cu3 O2 101.49(9) . . ?
O3 Cu3 O2 84.41(8) . . ?
N6 Cu3 O2 97.68(9) . . ?
N5 Cu3 O2 97.36(9) . . ?
O4 Cu3 Cu4 39.88(7) . . ?
O3 Cu3 Cu4 41.81(6) . . ?
N6 Cu3 Cu4 134.67(8) . . ?
N5 Cu3 Cu4 136.77(8) . . ?
O2 Cu3 Cu4 99.63(6) . . ?
O4 Cu3 Cu2 92.54(7) . . ?
O3 Cu3 Cu2 46.15(6) . . ?
N6 Cu3 Cu2 135.86(8) . . ?
N5 Cu3 Cu2 102.76(7) . . ?
O2 Cu3 Cu2 38.26(5) . . ?
Cu4 Cu3 Cu2 69.85(3) . . ?
O4 Cu3 Cu1 134.04(7) . . ?
O3 Cu3 Cu1 89.29(6) . . ?
N6 Cu3 Cu1 94.07(8) . . ?
N5 Cu3 Cu1 64.83(7) . . ?
O2 Cu3 Cu1 32.60(5) . . ?
Cu4 Cu3 Cu1 121.76(3) . . ?
Cu2 Cu3 Cu1 51.93(3) . . ?
O4 Cu4 O3 80.59(9) . . ?
O4 Cu4 N7 168.29(10) . . ?
O3 Cu4 N7 98.49(10) . . ?
O4 Cu4 N8 95.21(11) . . ?
O3 Cu4 N8 155.61(9) . . ?
N7 Cu4 N8 80.77(11) . . ?
O4 Cu4 O6 97.69(10) . . ?
O3 Cu4 O6 94.23(9) . . ?
N7 Cu4 O6 94.02(10) . . ?
N8 Cu4 O6 110.16(10) . . ?
O4 Cu4 Cu3 40.05(7) . . ?
O3 Cu4 Cu3 41.20(6) . . ?
N7 Cu4 Cu3 139.61(8) . . ?
N8 Cu4 Cu3 133.41(8) . . ?
O6 Cu4 Cu3 92.18(7) . . ?
O4 Cu4 Cu2 82.90(7) . . ?
O3 Cu4 Cu2 38.11(6) . . ?
N7 Cu4 Cu2 89.21(8) . . ?
N8 Cu4 Cu2 117.68(8) . . ?
O6 Cu4 Cu2 131.93(7) . . ?
Cu3 Cu4 Cu2 58.15(3) . . ?
Cu2 O1 Cu1 99.23(10) . . ?
Cu2 O1 H1 107.9 . . ?
Cu1 O1 H1 119.1 . . ?
Cu1 O2 Cu2 95.93(9) . . ?
Cu1 O2 Cu3 107.67(9) . . ?
Cu2 O2 Cu3 94.63(9) . . ?
Cu1 O2 H2 119.8 . . ?
Cu2 O2 H2 118.5 . . ?
Cu3 O2 H2 116.0 . . ?
Cu3 O3 Cu4 96.99(9) . . ?
Cu3 O3 Cu2 96.10(8) . . ?
Cu4 O3 Cu2 109.87(9) . . ?
Cu3 O3 H3 118.0 . . ?
Cu4 O3 H3 120.0 . . ?
Cu2 O3 H3 112.5 . . ?
Cu4 O4 Cu3 100.07(10) . . ?
Cu4 O4 H4 129.4 . . ?
Cu3 O4 H4 112.9 . . ?
Cu1 O5 H5 130.5 . . ?
Cu1 O5 H6 127.8 . . ?
H5 O5 H6 101.2 . . ?
Cu4 O6 H8 129.1 . . ?
Cu4 O6 H7 107.9 . . ?
H8 O6 H7 115.0 . . ?
C30 N6 C26 119.8(3) . . ?
C30 N6 Cu3 125.1(2) . . ?
C26 N6 Cu3 115.1(2) . . ?
C21 N5 C25 119.5(3) . . ?
C21 N5 Cu3 126.9(2) . . ?
C25 N5 Cu3 113.4(2) . . ?
N1 C1 C2 121.7(3) . . ?
N1 C1 H1A 119.1 . . ?
C2 C1 H1A 119.1 . . ?
C3 C2 C1 118.9(4) . . ?
C3 C2 H2A 120.6 . . ?
C1 C2 H2A 120.6 . . ?
C4 C3 C2 119.8(3) . . ?
C4 C3 H3A 120.1 . . ?
C2 C3 H3A 120.1 . . ?
C3 C4 C5 119.0(4) . . ?
C3 C4 H4A 120.5 . . ?
C5 C4 H4A 120.5 . . ?
N1 C5 C4 121.6(3) . . ?
N1 C5 C6 115.3(3) . . ?
C4 C5 C6 123.2(3) . . ?
N2 C6 C7 121.1(3) . . ?
N2 C6 C5 114.3(3) . . ?
C7 C6 C5 124.5(3) . . ?
C8 C7 C6 119.3(3) . . ?
C8 C7 H7A 120.3 . . ?
C6 C7 H7A 120.3 . . ?
C7 C8 C9 119.2(3) . . ?
C7 C8 H8A 120.4 . . ?
C9 C8 H8A 120.4 . . ?
C10 C9 C8 118.5(3) . . ?
C10 C9 H9A 120.7 . . ?
C8 C9 H9A 120.7 . . ?
N2 C10 C9 122.7(3) . . ?
N2 C10 H10A 118.7 . . ?
C9 C10 H10A 118.7 . . ?
C40 N8 C36 118.9(3) . . ?
C40 N8 Cu4 126.2(2) . . ?
C36 N8 Cu4 114.4(2) . . ?
C31 N7 C35 119.0(3) . . ?
C31 N7 Cu4 126.2(2) . . ?
C35 N7 Cu4 114.8(2) . . ?
N4 C11 C12 122.7(3) . . ?
N4 C11 H11A 118.7 . . ?
C12 C11 H11A 118.7 . . ?
C13 C12 C11 117.5(4) . . ?
C13 C12 H12A 121.2 . . ?
C11 C12 H12A 121.2 . . ?
C14 C13 C12 120.7(3) . . ?
C14 C13 H13A 119.6 . . ?
C12 C13 H13A 119.6 . . ?
C13 C14 C15 118.4(3) . . ?
C13 C14 H14A 120.8 . . ?
C15 C14 H14A 120.8 . . ?
N4 C15 C14 121.3(3) . . ?
N4 C15 C16 114.7(3) . . ?
C14 C15 C16 124.1(3) . . ?
N3 C16 C17 121.0(3) . . ?
N3 C16 C15 114.8(3) . . ?
C17 C16 C15 124.1(3) . . ?
C16 C17 C18 119.5(3) . . ?
C16 C17 H17A 120.2 . . ?
C18 C17 H17A 120.2 . . ?
C19 C18 C17 119.1(3) . . ?
C19 C18 H18A 120.5 . . ?
C17 C18 H18A 120.5 . . ?
C18 C19 C20 118.9(3) . . ?
C18 C19 H19A 120.6 . . ?
C20 C19 H19A 120.6 . . ?
N3 C20 C19 122.8(3) . . ?
N3 C20 H20A 118.6 . . ?
C19 C20 H20A 118.6 . . ?
C10 N2 C6 119.1(3) . . ?
C10 N2 Cu1 125.5(2) . . ?
C6 N2 Cu1 115.3(2) . . ?
C1 N1 C5 119.0(3) . . ?
C1 N1 Cu1 126.6(2) . . ?
C5 N1 Cu1 114.3(2) . . ?
N5 C21 C22 121.8(3) . . ?
N5 C21 H21A 119.1 . . ?
C22 C21 H21A 119.1 . . ?
C23 C22 C21 119.2(3) . . ?
C23 C22 H22A 120.4 . . ?
C21 C22 H22A 120.4 . . ?
C22 C23 C24 119.5(3) . . ?
C22 C23 H23A 120.3 . . ?
C24 C23 H23A 120.3 . . ?
C25 C24 C23 119.4(3) . . ?
C25 C24 H24A 120.3 . . ?
C23 C24 H24A 120.3 . . ?
N5 C25 C24 120.6(3) . . ?
N5 C25 C26 115.0(3) . . ?
C24 C25 C26 124.4(3) . . ?
N6 C26 C27 120.4(3) . . ?
N6 C26 C25 114.8(3) . . ?
C27 C26 C25 124.8(3) . . ?
C28 C27 C26 119.5(4) . . ?
C28 C27 H27A 120.2 . . ?
C26 C27 H27A 120.2 . . ?
C27 C28 C29 119.9(4) . . ?
C27 C28 H28A 120.1 . . ?
C29 C28 H28A 120.1 . . ?
C30 C29 C28 117.9(4) . . ?
C30 C29 H29A 121.0 . . ?
C28 C29 H29A 121.0 . . ?
N6 C30 C29 122.4(4) . . ?
N6 C30 H30A 118.8 . . ?
C29 C30 H30A 118.8 . . ?
C11 N4 C15 119.4(3) . . ?
C11 N4 Cu2 125.8(2) . . ?
C15 N4 Cu2 114.8(2) . . ?
C20 N3 C16 118.7(3) . . ?
C20 N3 Cu2 126.8(2) . . ?
C16 N3 Cu2 114.2(2) . . ?
N7 C31 C32 122.4(3) . . ?
N7 C31 H31A 118.8 . . ?
C32 C31 H31A 118.8 . . ?
C33 C32 C31 118.3(3) . . ?
C33 C32 H32A 120.8 . . ?
C31 C32 H32A 120.8 . . ?
C34 C33 C32 119.7(3) . . ?
C34 C33 H33A 120.2 . . ?
C32 C33 H33A 120.2 . . ?
C33 C34 C35 118.8(3) . . ?
C33 C34 H34A 120.6 . . ?
C35 C34 H34A 120.6 . . ?
N7 C35 C34 121.7(3) . . ?
N7 C35 C36 115.0(3) . . ?
C34 C35 C36 123.3(3) . . ?
N8 C36 C37 121.6(3) . . ?
N8 C36 C35 114.6(3) . . ?
C37 C36 C35 123.9(3) . . ?
C36 C37 C38 119.2(3) . . ?
C36 C37 H37A 120.4 . . ?
C38 C37 H37A 120.4 . . ?
C39 C38 C37 118.9(3) . . ?
C39 C38 H38A 120.5 . . ?
C37 C38 H38A 120.6 . . ?
C38 C39 C40 119.6(3) . . ?
C38 C39 H39A 120.2 . . ?
C40 C39 H39A 120.2 . . ?
N8 C40 C39 121.8(3) . . ?
N8 C40 H40A 119.1 . . ?
C39 C40 H40A 119.1 . . ?
O7 C41 O8 124.2(3) . . ?
O7 C41 C42 118.5(3) . . ?
O8 C41 C42 117.2(3) . . ?
C43 C42 C41 115.7(3) . . ?
C43 C42 H42A 108.3 . . ?
C41 C42 H42A 108.3 . . ?
C43 C42 H42B 108.3 . . ?
C41 C42 H42B 108.3 . . ?
H42A C42 H42B 107.4 . . ?
C44 C43 C42 115.1(3) . . ?
C44 C43 H43A 108.5 . . ?
C42 C43 H43A 108.5 . . ?
C44 C43 H43B 108.5 . . ?
C42 C43 H43B 108.5 . . ?
H43A C43 H43B 107.5 . . ?
C43 C44 C45 113.6(3) . . ?
C43 C44 H44A 108.8 . . ?
C45 C44 H44A 108.8 . . ?
C43 C44 H44B 108.8 . . ?
C45 C44 H44B 108.8 . . ?
H44A C44 H44B 107.7 . . ?
O9 C45 O10 124.7(3) . . ?
O9 C45 C44 118.1(3) . . ?
O10 C45 C44 117.2(3) . . ?
O12 N9 O13 120.1(5) . . ?
O12 N9 O11 120.3(5) . . ?
O13 N9 O11 119.6(4) . . ?
O14 N10 O15 118.8(4) . . ?
O14 N10 O16 121.3(4) . . ?
O15 N10 O16 119.8(4) . . ?
H9 OW1 H10 95.7 . . ?
H11 OW2 H12 97.7 . . ?
H13 OW3 H14 106.5 . . ?
H15 OW4 H16 98.1 . . ?
H17 OW5 H18 101.4 . . ?
H19 OW6 H20 104.8 . . ?
H21 OW7 H22 118.8 . . ?
H23 OW8 H24 83.1 . . ?

loop_
_geom_bond_atom_site_label_1
_geom_bond_atom_site_label_2
_geom_bond_distance
_geom_bond_site_symmetry_2
_geom_bond_publ_flag
Cu1 O1 1.920(2) . ?
Cu1 O2 1.962(2) . ?
Cu1 N2 2.003(3) . ?
Cu1 N1 2.016(3) . ?
Cu1 O5 2.251(2) . ?
Cu1 Cu2 2.9180(11) . ?
Cu1 Cu3 3.4691(11) . ?
Cu2 O1 1.911(2) . ?
Cu2 O2 1.967(2) . ?
Cu2 N4 2.002(3) . ?
Cu2 N3 2.011(3) . ?
Cu2 O3 2.296(2) . ?
Cu2 Cu3 3.1661(11) . ?
Cu2 Cu4 3.4990(11) . ?
Cu2 H1 2.3180 . ?
Cu3 O4 1.919(2) . ?
Cu3 O3 1.949(2) . ?
Cu3 N6 1.984(3) . ?
Cu3 N5 2.016(3) . ?
Cu3 O2 2.327(2) . ?
Cu3 Cu4 2.9370(11) . ?
Cu4 O4 1.913(2) . ?
Cu4 O3 1.973(2) . ?
Cu4 N7 1.998(3) . ?
Cu4 N8 2.012(3) . ?
Cu4 O6 2.260(2) . ?
O1 H1 0.8495 . ?
O2 H2 0.7975 . ?
O3 H3 0.7966 . ?
O4 H4 0.8170 . ?
O5 H5 0.8444 . ?
O5 H6 0.8560 . ?
O6 H8 0.8289 . ?
O6 H7 0.8518 . ?
N6 C30 1.333(4) . ?
N6 C26 1.350(4) . ?
N5 C21 1.341(4) . ?
N5 C25 1.362(4) . ?
C1 N1 1.342(4) . ?
C1 C2 1.382(5) . ?
C1 H1A 0.9300 . ?
C2 C3 1.377(6) . ?
C2 H2A 0.9300 . ?
C3 C4 1.364(5) . ?
C3 H3A 0.9300 . ?
C4 C5 1.388(5) . ?
C4 H4A 0.9300 . ?
C5 N1 1.345(4) . ?
C5 C6 1.470(5) . ?
C6 N2 1.345(4) . ?
C6 C7 1.381(5) . ?
C7 C8 1.376(5) . ?
C7 H7A 0.9300 . ?
C8 C9 1.380(5) . ?
C8 H8A 0.9300 . ?
C9 C10 1.372(5) . ?
C9 H9A 0.9300 . ?
C10 N2 1.331(4) . ?
C10 H10A 0.9300 . ?
N8 C40 1.346(4) . ?
N8 C36 1.347(4) . ?
N7 C31 1.330(4) . ?
N7 C35 1.345(4) . ?
C11 N4 1.321(4) . ?
C11 C12 1.385(5) . ?
C11 H11A 0.9300 . ?
C12 C13 1.379(6) . ?
C12 H12A 0.9300 . ?
C13 C14 1.366(6) . ?
C13 H13A 0.9300 . ?
C14 C15 1.387(5) . ?
C14 H14A 0.9300 . ?
C15 N4 1.351(4) . ?
C15 C16 1.473(5) . ?
C16 N3 1.355(4) . ?
C16 C17 1.377(4) . ?
C17 C18 1.389(5) . ?
C17 H17A 0.9300 . ?
C18 C19 1.371(5) . ?
C18 H18A 0.9300 . ?
C19 C20 1.372(5) . ?
C19 H19A 0.9300 . ?
C20 N3 1.340(4) . ?
C20 H20A 0.9300 . ?
C21 C22 1.379(4) . ?
C21 H21A 0.9300 . ?
C22 C23 1.373(5) . ?
C22 H22A 0.9300 . ?
C23 C24 1.384(5) . ?
C23 H23A 0.9300 . ?
C24 C25 1.382(4) . ?
C24 H24A 0.9300 . ?
C25 C26 1.459(5) . ?
C26 C27 1.389(5) . ?
C27 C28 1.369(6) . ?
C27 H27A 0.9300 . ?
C28 C29 1.385(6) . ?
C28 H28A 0.9300 . ?
C29 C30 1.381(5) . ?
C29 H29A 0.9300 . ?
C30 H30A 0.9300 . ?
C31 C32 1.384(5) . ?
C31 H31A 0.9300 . ?
C32 C33 1.381(5) . ?
C32 H32A 0.9300 . ?
C33 C34 1.372(5) . ?
C33 H33A 0.9300 . ?
C34 C35 1.385(5) . ?
C34 H34A 0.9300 . ?
C35 C36 1.470(5) . ?
C36 C37 1.377(4) . ?
C37 C38 1.386(5) . ?
C37 H37A 0.9300 . ?
C38 C39 1.370(5) . ?
C38 H38A 0.9300 . ?
C39 C40 1.372(5) . ?
C39 H39A 0.9300 . ?
C40 H40A 0.9300 . ?
O7 C41 1.237(4) . ?
O8 C41 1.241(4) . ?
C41 C42 1.528(5) . ?
C42 C43 1.517(5) . ?
C42 H42A 0.9700 . ?
C42 H42B 0.9700 . ?
C43 C44 1.499(5) . ?
C43 H43A 0.9700 . ?
C43 H43B 0.9700 . ?
C44 C45 1.527(5) . ?
C44 H44A 0.9700 . ?
C44 H44B 0.9700 . ?
C45 O9 1.239(4) . ?
C45 O10 1.254(4) . ?
N9 O12 1.205(5) . ?
N9 O13 1.221(5) . ?
N9 O11 1.241(5) . ?
N10 O14 1.232(4) . ?
N10 O15 1.232(5) . ?
N10 O16 1.237(5) . ?
OW1 H9 0.8536 . ?
OW1 H10 0.7535 . ?
OW2 H11 0.8885 . ?
OW2 H12 0.8023 . ?
OW3 H13 0.8118 . ?
OW3 H14 0.8508 . ?
OW4 H15 0.8776 . ?
OW4 H16 0.7947 . ?
OW5 H17 0.7939 . ?
OW5 H18 0.8504 . ?
OW6 H19 0.8210 . ?
OW6 H20 0.7998 . ?
OW7 H21 0.8021 . ?
OW7 H22 0.8276 . ?
OW8 H23 0.8721 . ?
OW8 H24 0.8056 . ?
